data_2201039
loop_
_publ_author_name
'Bond, Andrew D.'
'Parsons, Simon'

_publ_section_title
;
 2,4-Lutidine
;
_journal_issue 5
_journal_name_full 'Acta Crystallographica Section E'
_journal_page_first o550
_journal_page_last o552
_journal_paper_doi 10.1107/S160053680200692X
_journal_volume 58
_journal_year 2002
_chemical_formula_iupac 'C7 H9 N'
_chemical_formula_moiety 'C7 H9 N'
_chemical_formula_sum 'C7 H9 N'
_chemical_formula_weight 107.15
_chemical_melting_point 213
_chemical_name_common 2,4-lutidine
_chemical_name_systematic 2,4-dimethylpyridine
_space_group_IT_number 14
_symmetry_cell_setting monoclinic
_symmetry_space_group_name_Hall '-P 2yn'
_symmetry_space_group_name_H-M 'P 1 21/n 1'
_atom_sites_solution_hydrogens geom
_atom_sites_solution_primary direct
_atom_sites_solution_secondary difmap
_cell_angle_alpha 90.00
_cell_angle_beta 107.342(2)
_cell_angle_gamma 90.00
_cell_formula_units_Z 4
_cell_length_a 7.4247(8)
_cell_length_b 10.9401(12)
_cell_length_c 8.2473(9)
_cell_measurement_reflns_used 2543
_cell_measurement_temperature 150(2)
_cell_measurement_theta_max 28.86
_cell_measurement_theta_min 2.50
_cell_volume 639.45(12)
_computing_cell_refinement 'SAINT (Bruker, 1998)'
_computing_data_collection 'SMART (Bruker, 1998)'
_computing_data_reduction SAINT
_computing_molecular_graphics 'XP (Sheldrick, 1993) and CAMERON (Watkin et al., 1996)'
_computing_publication_material SHELXL97
_computing_structure_refinement 'SHELXL97 (Sheldrick, 1997)'
_computing_structure_solution 'SHELXS97 (Sheldrick, 1997)'
_diffrn_ambient_temperature 150(2)
_diffrn_measured_fraction_theta_full 0.918
_diffrn_measured_fraction_theta_max 0.918
_diffrn_measurement_device_type
;
 Bruker SMART APEX diffractometer equipped with Oxford Cryosystems
 cryostream and OHCD laser-assisted crystallisation device
 (Scientific Consulting, Essen, Germany)
;
_diffrn_measurement_method 'thin-slice \w'
_diffrn_radiation_monochromator graphite
_diffrn_radiation_source 'fine-focus sealed tube'
_diffrn_radiation_type MoK\a
_diffrn_radiation_wavelength 0.7107
_diffrn_reflns_av_R_equivalents 0.0296
_diffrn_reflns_av_sigmaI/netI 0.0348
_diffrn_reflns_limit_h_max 9
_diffrn_reflns_limit_h_min -9
_diffrn_reflns_limit_k_max 14
_diffrn_reflns_limit_k_min -13
_diffrn_reflns_limit_l_max 10
_diffrn_reflns_limit_l_min -11
_diffrn_reflns_number 4515
_diffrn_reflns_theta_full 28.86
_diffrn_reflns_theta_max 28.86
_diffrn_reflns_theta_min 3.72
_diffrn_standards_number 0
_exptl_absorpt_coefficient_mu 0.066
_exptl_absorpt_correction_T_max 1.000
_exptl_absorpt_correction_T_min 0.653
_exptl_absorpt_correction_type multi-scan
_exptl_absorpt_process_details '(SADABS; Sheldrick, 2001)'
_exptl_crystal_colour colourless
_exptl_crystal_density_diffrn 1.113
_exptl_crystal_density_method 'not measured'
_exptl_crystal_description cylinder
_exptl_crystal_F_000 232
_exptl_crystal_size_rad 0.25
_refine_diff_density_max 0.195
_refine_diff_density_min -0.306
_refine_ls_extinction_coef 0.19(2)
_refine_ls_extinction_expression Fc^*^=kFc[1+0.001xFc^2^\l^3^/sin(2\q)]^-1/4^
_refine_ls_extinction_method SHELXL97
_refine_ls_goodness_of_fit_ref 0.944
_refine_ls_hydrogen_treatment constr
_refine_ls_matrix_type full
_refine_ls_number_parameters 78
_refine_ls_number_reflns 1540
_refine_ls_number_restraints 0
_refine_ls_restrained_S_all 0.944
_refine_ls_R_factor_all 0.0655
_refine_ls_R_factor_gt 0.0546
_refine_ls_shift/su_max <0.001
_refine_ls_shift/su_mean 0.000
_refine_ls_structure_factor_coef Fsqd
_refine_ls_weighting_details 'calc w = 1/[\s^2^(Fo^2^)+(0.0973P)^2^] where P = (Fo^2^+2Fc^2^)/3'
_refine_ls_weighting_scheme calc
_refine_ls_wR_factor_gt 0.1398
_refine_ls_wR_factor_ref 0.1462
_reflns_number_gt 1133
_reflns_number_total 1540
_reflns_threshold_expression I>2\s(I)
_cod_data_source_file bt6139.cif
_cod_data_source_block I
_cod_original_sg_symbol_H-M 'P 21/n'
_cod_database_code 2201039
_cod_database_fobs_code 2201039

loop_
_symmetry_equiv_pos_as_xyz
'x, y, z'
'-x+1/2, y+1/2, -z+1/2'
'-x, -y, -z'
'x-1/2, -y-1/2, z-1/2'

loop_
_atom_site_label
_atom_site_fract_x
_atom_site_fract_y
_atom_site_fract_z
_atom_site_U_iso_or_equiv
_atom_site_adp_type
_atom_site_calc_flag
_atom_site_refinement_flags
_atom_site_occupancy
_atom_site_disorder_assembly
_atom_site_disorder_group
_atom_site_type_symbol
N1 0.14857(14) 0.64758(9) 0.65190(14) 0.0394(3) Uani d . 1 . . N
C2 0.17370(16) 0.76169(10) 0.71317(15) 0.0334(3) Uani d . 1 . . C
C3 0.19828(16) 0.86006(10) 0.61580(15) 0.0345(3) Uani d . 1 . . C
H3 0.2174 0.9395 0.6643 0.050(2) Uiso calc R 1 . . H
C4 0.19522(16) 0.84361(10) 0.44918(15) 0.0353(3) Uani d . 1 . . C
C5 0.16838(18) 0.72517(11) 0.38610(16) 0.0392(4) Uani d . 1 . . C
H5 0.1652 0.7086 0.2722 0.050(2) Uiso calc R 1 . . H
C6 0.14654(19) 0.63256(11) 0.49059(18) 0.0427(4) Uani d . 1 . . C
H6 0.1287 0.5521 0.4452 0.050(2) Uiso calc R 1 . . H
C7 0.1742(2) 0.77769(13) 0.89345(16) 0.0474(4) Uani d . 1 . . C
H7A 0.0635 0.7370 0.9102 0.103(3) Uiso calc R 1 . . H
H7B 0.1702 0.8650 0.9186 0.103(3) Uiso calc R 1 . . H
H7C 0.2892 0.7415 0.9696 0.103(3) Uiso calc R 1 . . H
C8 0.2206(2) 0.94818(12) 0.33953(18) 0.0545(4) Uani d . 1 . . C
H8A 0.2258 1.0252 0.4014 0.103(3) Uiso calc R 1 . . H
H8B 0.1142 0.9503 0.2352 0.103(3) Uiso calc R 1 . . H
H8C 0.3384 0.9371 0.3106 0.103(3) Uiso calc R 1 . . H

loop_
_atom_site_aniso_label
_atom_site_aniso_U_11
_atom_site_aniso_U_22
_atom_site_aniso_U_33
_atom_site_aniso_U_12
_atom_site_aniso_U_13
_atom_site_aniso_U_23
N1 0.0418(6) 0.0327(6) 0.0468(7) 0.0003(4) 0.0178(5) 0.0034(4)
C2 0.0280(6) 0.0379(6) 0.0335(6) -0.0001(4) 0.0080(5) 0.0011(5)
C3 0.0369(6) 0.0295(6) 0.0372(7) -0.0016(4) 0.0112(5) -0.0030(4)
C4 0.0361(6) 0.0335(6) 0.0396(7) 0.0030(4) 0.0162(5) 0.0035(5)
C5 0.0435(7) 0.0416(7) 0.0374(7) -0.0004(5) 0.0194(6) -0.0057(5)
C6 0.0506(8) 0.0306(6) 0.0537(8) -0.0033(5) 0.0259(6) -0.0077(5)
C7 0.0481(8) 0.0594(9) 0.0344(7) -0.0080(6) 0.0121(6) 0.0001(6)
C8 0.0750(10) 0.0434(8) 0.0532(9) 0.0039(7) 0.0317(8) 0.0127(6)

loop_
_atom_type_symbol
_atom_type_description
_atom_type_scat_dispersion_real
_atom_type_scat_dispersion_imag
_atom_type_scat_source
C C 0.0033 0.0016 'International Tables Vol C Tables 4.2.6.8 and 6.1.1.4'
H H 0.0000 0.0000 'International Tables Vol C Tables 4.2.6.8 and 6.1.1.4'
N N 0.0061 0.0033 'International Tables Vol C Tables 4.2.6.8 and 6.1.1.4'

loop_
_geom_angle_atom_site_label_1
_geom_angle_atom_site_label_2
_geom_angle_atom_site_label_3
_geom_angle
_geom_angle_publ_flag
C6 N1 C2 116.70(10) no
N1 C2 C3 122.18(12) no
N1 C2 C7 116.29(11) no
C3 C2 C7 121.52(11) no
C4 C3 C2 120.64(10) no
C4 C3 H3 119.7 no
C2 C3 H3 119.7 no
C3 C4 C5 116.93(10) no
C3 C4 C8 122.13(11) no
C5 C4 C8 120.94(11) no
C6 C5 C4 119.01(11) no
C6 C5 H5 120.5 no
C4 C5 H5 120.5 no
N1 C6 C5 124.53(11) no
N1 C6 H6 117.7 no
C5 C6 H6 117.7 no
C2 C7 H7A 109.5 no
C2 C7 H7B 109.5 no
H7A C7 H7B 109.5 no
C2 C7 H7C 109.5 no
H7A C7 H7C 109.5 no
H7B C7 H7C 109.5 no
C4 C8 H8A 109.5 no
C4 C8 H8B 109.5 no
H8A C8 H8B 109.5 no
C4 C8 H8C 109.5 no
H8A C8 H8C 109.5 no
H8B C8 H8C 109.5 no

loop_
_geom_bond_atom_site_label_1
_geom_bond_atom_site_label_2
_geom_bond_site_symmetry_2
_geom_bond_distance
_geom_bond_publ_flag
N1 C6 . 1.3361(17) no
N1 C2 . 1.3388(15) no
C2 C3 . 1.3870(16) no
C2 C7 . 1.4960(17) no
C3 C4 . 1.3794(17) no
C3 H3 . 0.950 no
C4 C5 . 1.3884(16) no
C4 C8 . 1.5045(17) no
C5 C6 . 1.3706(18) no
C5 H5 . 0.950 no
C6 H6 . 0.950 no
C7 H7A . 0.980 no
C7 H7B . 0.980 no
C7 H7C . 0.980 no
C8 H8A . 0.980 no
C8 H8B . 0.980 no
C8 H8C . 0.980 no

loop_
_geom_hbond_atom_site_label_D
_geom_hbond_atom_site_label_H
_geom_hbond_atom_site_label_A
_geom_hbond_site_symmetry_A
_geom_hbond_distance_DH
_geom_hbond_distance_HA
_geom_hbond_distance_DA
_geom_hbond_angle_DHA
_geom_hbond_publ_flag
C3 H3 N1 2_556 0.95 2.75 3.6822(15) 166.8 no

loop_
_geom_torsion_atom_site_label_1
_geom_torsion_atom_site_label_2
_geom_torsion_atom_site_label_3
_geom_torsion_atom_site_label_4
_geom_torsion
_geom_torsion_publ_flag
C6 N1 C2 C3 -0.57(18) no
C6 N1 C2 C7 179.53(10) no
N1 C2 C3 C4 0.84(18) no
C7 C2 C3 C4 -179.26(10) no
C2 C3 C4 C5 -0.55(17) no
C2 C3 C4 C8 179.75(12) no
C3 C4 C5 C6 0.06(17) no
C8 C4 C5 C6 179.76(12) no
C2 N1 C6 C5 0.05(19) no
C4 C5 C6 N1 0.2(2) no

loop_
_cod_related_entry_id
_cod_related_entry_database
_cod_related_entry_code
1 ChemSpider 21132380
